data_4321094
loop_
_publ_author_name
'Akira Sakane'
'Harumi Kumada'
'Satoru Karasawa'
'Noboru Koga'
'Hiizu Iwamura'

_publ_contact_author_address
;
  Graduate School of Pharmaceutical Sciences, Kyushu University
 Maidashi, Higashi-ku
 Fukuoka 812-858
 Japan
;
_publ_contact_author_email ' sakane@yakukaws.phar.kyushu-u.ac.jp '
_publ_contact_author_fax ' +81-92-642-6590 '
_publ_contact_author_name 'Akira, Sakane'
_publ_contact_author_phone ' +81-92-642-6592 '
_publ_section_title
;
 Molecular Structures and Magnetic Properties of the Mixed-Ligand
 Complexes of Bis(hexafluoroacetylacetonato)manganese(II), -copper(II),
 and -zinc(II) with 4,4'-Bis(N-tert-butyl-N-oxylamino)-2,2'-bipyridine.
 Isosceles Triangular Hetero-Three-Spin Systems Consisting of Aminoxyls
 and Metal Ions
;
_journal_name_full 'Inorganic Chemistry'
_journal_page_first 2891
_journal_page_last 2896
_journal_paper_doi 10.1021/ic991205f
_journal_volume 39
_journal_year 2000
_chemical_formula_moiety 'C28 H26 Cu F12 N4 O6 '
_chemical_formula_sum 'C28 H26 Cu F12 N4 O6'
_chemical_formula_weight 806.06
_space_group_IT_number 15
_symmetry_cell_setting monoclinic
_symmetry_Int_Tables_number 15
_symmetry_space_group_name_Hall '-C 2yc'
_symmetry_space_group_name_H-M 'C 1 2/c 1'
_cell_angle_alpha 90
_cell_angle_beta 128.974(4)
_cell_angle_gamma 90
_cell_formula_units_Z 8
_cell_length_a 23.427(2)
_cell_length_b 16.983(1)
_cell_length_c 21.999(2)
_cell_measurement_reflns_used 0
_cell_measurement_temperature 113.2
_cell_measurement_theta_max 0.0
_cell_measurement_theta_min 0.0
_cell_volume 6804.5(10)
_computing_cell_refinement 'MSC/AFC Diffractometer Control'
_computing_data_collection 'MSC/AFC Diffractometer Control'
_computing_data_reduction 'teXsan for Windows (MSC, 1997)'
_computing_publication_material 'teXsan for Windows (MSC, 1997)'
_computing_structure_refinement 'teXsan for Windows (MSC, 1997)'
_computing_structure_solution
;
SAPI91 (Fan, 1991)
;
_diffrn_ambient_temperature 113.2
_diffrn_measurement_device RAXIS-RAPID
_diffrn_measurement_method 'phi scans'
_diffrn_orient_matrix_UB_11 -0.04856
_diffrn_orient_matrix_UB_12 0.02745
_diffrn_orient_matrix_UB_13 -0.03357
_diffrn_orient_matrix_UB_21 -0.02290
_diffrn_orient_matrix_UB_22 -0.04779
_diffrn_orient_matrix_UB_23 -0.03394
_diffrn_orient_matrix_UB_31 -0.01150
_diffrn_orient_matrix_UB_32 -0.02073
_diffrn_orient_matrix_UB_33 0.03376
_diffrn_radiation_detector 'scintillation counter'
_diffrn_radiation_monochromator graphite
_diffrn_radiation_source 'X-ray tube'
_diffrn_radiation_type 'Mo K\a'
_diffrn_radiation_wavelength 0.7107
_diffrn_reflns_av_R_equivalents 0.11436
_diffrn_reflns_limit_h_max 30
_diffrn_reflns_limit_h_min 0
_diffrn_reflns_limit_k_max 22
_diffrn_reflns_limit_k_min 0
_diffrn_reflns_limit_l_max 22
_diffrn_reflns_limit_l_min -28
_diffrn_reflns_reduction_process 'Lp corrections applied'
_diffrn_reflns_theta_max 27.48
_diffrn_reflns_theta_min 1.56
_diffrn_standards_decay_% 0.00
_diffrn_standards_interval_count 0
_diffrn_standards_number 0
_exptl_absorpt_coefficient_mu 0.753
_exptl_absorpt_correction_type none
_exptl_crystal_colour brown
_exptl_crystal_density_diffrn 1.574
_exptl_crystal_density_meas ?
_exptl_crystal_description block
_exptl_crystal_F_000 3256.00
_exptl_crystal_size_max 0.10
_exptl_crystal_size_mid 0.10
_exptl_crystal_size_min 0.10
_refine_diff_density_max 0.75
_refine_diff_density_min -0.58
_refine_ls_extinction_method none
_refine_ls_goodness_of_fit_all 1.934
_refine_ls_goodness_of_fit_ref 1.934
_refine_ls_hydrogen_treatment noref
_refine_ls_matrix_type full
_refine_ls_number_constraints 0
_refine_ls_number_parameters 460
_refine_ls_number_reflns 3383
_refine_ls_number_restraints 0
_refine_ls_R_factor_all 0.0604
_refine_ls_R_factor_gt 0.0604
_refine_ls_shift/su_max 0.0040
_refine_ls_shift/su_mean 0.0000
_refine_ls_structure_factor_coef F
_refine_ls_weighting_details 'w = 1/[\s^2^(Fo) + 0.00002|Fo|^2^]'
_refine_ls_weighting_scheme sigma
_refine_ls_wR_factor_all 0.0555
_refine_ls_wR_factor_ref 0.0555
_reflns_number_gt 3383
_reflns_number_total 7751
_reflns_threshold_expression I>3.00\s(I)
_cod_data_source_file ic991205f_2.cif
_cod_data_source_block '_[Cu(hfac)2-4]'
_cod_depositor_comments
;
The following automatic conversions were performed:

'_exptl_crystal_density_meas' value 'not measured' was changed to '?'
- the value is perceived as not measured.

Automatic conversion script
Id: cif_fix_values 3008 2015-01-20 13:52:24Z robertas 
;
_cod_original_cell_volume 6804.2(9)
_cod_original_sg_symbol_H-M 'C 2/c '
_cod_original_formula_sum 'C28 H26 Cu F12 N4 O6 '
_cod_database_code 4321094

loop_
_symmetry_equiv_pos_as_xyz
'   +x,   +y,   +z'
'   -x,   +y,1/2-z'
'   -x,   -y,   -z'
'   +x,   -y,1/2+z'
'1/2+x,1/2+y,   +z'
1/2-x,1/2+y,1/2-z
'1/2-x,1/2-y,   -z'
1/2+x,1/2-y,1/2+z

loop_
_atom_site_label
_atom_site_fract_x
_atom_site_fract_y
_atom_site_fract_z
_atom_site_U_iso_or_equiv
_atom_site_occupancy
_atom_site_refinement_flags
_atom_site_adp_type
_atom_site_calc_flag
_atom_site_calc_attached_atom
Cu(0) 0.18896(5) 0.00717(6) 0.06634(5) 0.0194(2) 1.000 . Uani d ?
F(1) 0.4062(4) 0.0198(4) 0.3023(3) 0.134(3) 1.000 . Uani d ?
F(2) 0.4579(3) 0.1035(6) 0.2842(3) 0.129(3) 1.000 . Uani d ?
F(3) 0.3860(4) 0.1340(5) 0.3027(3) 0.087(2) 1.000 . Uani d ?
F(4) 0.3157(3) 0.0919(4) -0.0347(3) 0.064(2) 1.000 . Uani d ?
F(5) 0.3639(3) 0.1931(4) 0.0386(3) 0.076(2) 1.000 . Uani d ?
F(6) 0.2500(4) 0.1938(4) -0.0594(3) 0.076(2) 1.000 . Uani d ?
F(7) 0.3960(3) -0.2021(3) 0.1788(3) 0.056(2) 1.000 . Uani d ?
F(8) 0.3214(3) -0.1987(3) 0.0537(3) 0.052(2) 1.000 . Uani d ?
F(9) 0.3837(3) -0.0963(3) 0.1189(3) 0.050(2) 1.000 . Uani d ?
F(10) 0.2293(2) -0.2638(3) 0.2286(2) 0.034(1) 1.000 . Uani d ?
F(11) 0.2718(3) -0.1608(3) 0.3027(2) 0.038(1) 1.000 . Uani d ?
F(12) 0.1544(2) -0.1767(3) 0.2161(2) 0.038(1) 1.000 . Uani d ?
O(1) -0.1200(3) -0.1784(3) -0.2400(3) 0.035(2) 1.000 . Uani d ?
O(2) 0.2761(3) 0.0479(3) 0.1665(2) 0.024(1) 1.000 . Uani d ?
O(3) 0.2224(3) 0.0873(3) 0.0086(3) 0.028(2) 1.000 . Uani d ?
O(4) -0.0988(3) 0.2415(3) -0.0528(3) 0.040(2) 1.000 . Uani d ?
O(5) 0.2493(3) -0.0739(3) 0.0674(2) 0.022(1) 1.000 . Uani d ?
O(6) 0.1768(3) -0.0839(3) 0.1373(2) 0.020(1) 1.000 . Uani d ?
N(1) -0.1108(3) -0.1039(4) -0.2334(3) 0.022(2) 1.000 . Uani d ?
N(2) 0.0938(3) -0.0333(3) -0.0300(3) 0.016(2) 1.000 . Uani d ?
N(3) -0.0317(3) 0.2620(4) -0.0024(3) 0.023(2) 1.000 . Uani d ?
N(4) 0.1220(3) 0.0911(3) 0.0520(3) 0.018(2) 1.000 . Uani d ?
C(1) 0.0348(4) 0.0122(4) -0.0594(3) 0.018(2) 1.000 . Uani d ?
C(2) -0.0352(3) -0.0079(5) -0.1273(3) 0.019(2) 1.000 . Uani d ?
C(3) -0.0434(4) -0.0766(5) -0.1658(3) 0.021(2) 1.000 . Uani d ?
C(4) 0.0178(4) -0.1254(4) -0.1327(4) 0.024(2) 1.000 . Uani d ?
C(5) 0.0859(4) -0.1014(4) -0.0653(4) 0.021(2) 1.000 . Uani d ?
C(6) -0.1687(4) -0.0543(5) -0.3014(4) 0.025(2) 1.000 . Uani d ?
C(7) -0.2059(5) -0.1050(5) -0.3747(4) 0.033(2) 1.000 . Uani d ?
C(8) -0.2239(4) -0.0314(4) -0.2899(4) 0.028(2) 1.000 . Uani d ?
C(9) -0.1332(5) 0.0163(5) -0.3079(4) 0.037(2) 1.000 . Uani d ?
C(10) 0.3971(5) 0.0834(7) 0.2669(5) 0.041(3) 1.000 . Uani d ?
C(11) 0.3329(4) 0.0794(5) 0.1802(4) 0.025(2) 1.000 . Uani d ?
C(12) 0.3404(5) 0.1097(6) 0.1284(4) 0.036(3) 1.000 . Uani d ?
C(13) 0.2849(4) 0.1123(5) 0.0472(4) 0.026(2) 1.000 . Uani d ?
C(14) 0.3052(5) 0.1487(6) -0.0011(5) 0.043(3) 1.000 . Uani d ?
C(15) 0.0505(4) 0.0844(4) -0.0127(3) 0.018(2) 1.000 . Uani d ?
C(16) -0.0004(4) 0.1399(4) -0.0307(4) 0.018(2) 1.000 . Uani d ?
C(17) 0.0219(4) 0.2067(4) 0.0176(4) 0.019(2) 1.000 . Uani d ?
C(18) 0.0963(4) 0.2123(4) 0.0843(4) 0.022(2) 1.000 . Uani d ?
C(19) 0.1427(4) 0.1535(4) 0.0978(3) 0.022(2) 1.000 . Uani d ?
C(20) -0.0165(4) 0.3451(4) 0.0314(4) 0.021(2) 1.000 . Uani d ?
C(21) 0.0139(4) 0.3389(5) 0.1168(4) 0.027(2) 1.000 . Uani d ?
C(22) 0.0372(4) 0.3863(5) 0.0249(4) 0.031(2) 1.000 . Uani d ?
C(23) -0.0895(4) 0.3881(5) -0.0169(4) 0.026(2) 1.000 . Uani d ?
C(24) 0.3471(4) -0.1558(5) 0.1183(4) 0.032(2) 1.000 . Uani d ?
C(25) 0.2849(4) -0.1264(4) 0.1176(4) 0.019(2) 1.000 . Uani d ?
C(26) 0.2763(4) -0.1619(4) 0.1674(4) 0.023(2) 1.000 . Uani d ?
C(27) 0.2206(4) -0.1390(4) 0.1709(4) 0.019(2) 1.000 . Uani d ?
C(28) 0.2186(4) -0.1860(5) 0.2290(4) 0.028(2) 1.000 . Uani d ?
H(1) -0.0770 0.0250 -0.1472 0.023 1.000 . Uiso c ?
H(2) 0.0114 -0.1764 -0.1566 0.029 1.000 . Uiso c ?
H(3) 0.1288 -0.1340 -0.0447 0.028 1.000 . Uiso c ?
H(4) -0.1696 -0.1219 -0.3797 0.042 1.000 . Uiso c ?
H(5) -0.2265 -0.1510 -0.3704 0.042 1.000 . Uiso c ?
H(6) -0.2429 -0.0767 -0.4200 0.042 1.000 . Uiso c ?
H(7) -0.2454 -0.0782 -0.2874 0.037 1.000 . Uiso c ?
H(8) -0.2612 0.0006 -0.3311 0.037 1.000 . Uiso c ?
H(9) -0.1995 -0.0039 -0.2413 0.037 1.000 . Uiso c ?
H(10) -0.1008 0.0010 -0.3173 0.042 1.000 . Uiso c ?
H(11) -0.1075 0.0480 -0.2616 0.042 1.000 . Uiso c ?
H(12) -0.1709 0.0500 -0.3511 0.042 1.000 . Uiso c ?
H(13) 0.3880 0.1315 0.1498 0.043 1.000 . Uiso c ?
H(14) -0.0522 0.1335 -0.0766 0.021 1.000 . Uiso c ?
H(15) 0.1133 0.2566 0.1188 0.027 1.000 . Uiso c ?
H(16) 0.1934 0.1573 0.1436 0.028 1.000 . Uiso c ?
H(17) 0.0588 0.3091 0.1474 0.030 1.000 . Uiso c ?
H(18) -0.0204 0.3138 0.1200 0.030 1.000 . Uiso c ?
H(19) 0.0248 0.3903 0.1406 0.030 1.000 . Uiso c ?
H(20) 0.0829 0.3589 0.0552 0.037 1.000 . Uiso c ?
H(21) 0.0182 0.3877 -0.0283 0.037 1.000 . Uiso c ?
H(22) 0.0456 0.4392 0.0437 0.037 1.000 . Uiso c ?
H(23) -0.1221 0.3613 -0.0120 0.033 1.000 . Uiso c ?
H(24) -0.1099 0.3898 -0.0701 0.033 1.000 . Uiso c ?
H(25) -0.0826 0.4407 0.0022 0.033 1.000 . Uiso c ?
H(26) 0.3096 -0.2043 0.2004 0.027 1.000 . Uiso c ?

loop_
_atom_site_aniso_label
_atom_site_aniso_U_11
_atom_site_aniso_U_22
_atom_site_aniso_U_33
_atom_site_aniso_U_12
_atom_site_aniso_U_13
_atom_site_aniso_U_23
Cu(0) 0.0128(4) 0.0231(5) 0.0184(4) 0.0020(5) 0.0079(3) 0.0006(5)
F(1) 0.101(6) 0.070(6) 0.055(4) -0.004(4) -0.035(4) 0.026(4)
F(2) 0.029(4) 0.30(1) 0.040(3) -0.045(6) 0.015(3) -0.032(5)
F(3) 0.064(4) 0.142(7) 0.035(3) 0.019(5) 0.022(3) -0.026(4)
F(4) 0.073(4) 0.090(5) 0.067(3) -0.031(4) 0.062(3) -0.027(3)
F(5) 0.080(5) 0.111(6) 0.056(3) -0.065(4) 0.052(3) -0.027(4)
F(6) 0.086(5) 0.089(5) 0.065(4) -0.003(4) 0.054(4) 0.028(4)
F(7) 0.041(3) 0.081(4) 0.062(3) 0.045(3) 0.041(3) 0.042(3)
F(8) 0.047(3) 0.058(4) 0.060(3) 0.013(3) 0.038(3) -0.015(3)
F(9) 0.044(3) 0.040(3) 0.086(4) 0.000(3) 0.051(3) 0.000(3)
F(10) 0.040(3) 0.021(3) 0.050(3) 0.006(2) 0.032(3) 0.012(2)
F(11) 0.035(3) 0.048(3) 0.023(2) 0.007(2) 0.015(2) 0.010(2)
F(12) 0.031(3) 0.050(3) 0.043(3) 0.011(2) 0.028(2) 0.018(2)
O(1) 0.029(3) 0.025(3) 0.034(3) -0.009(3) 0.011(3) -0.007(2)
O(2) 0.016(3) 0.033(3) 0.022(2) 0.004(2) 0.011(2) -0.003(2)
O(3) 0.029(3) 0.030(3) 0.024(3) 0.002(3) 0.016(2) -0.000(2)
O(4) 0.013(3) 0.034(3) 0.050(3) 0.000(3) 0.009(3) -0.014(3)
O(5) 0.023(3) 0.020(3) 0.022(2) 0.007(2) 0.014(2) 0.005(2)
O(6) 0.019(3) 0.022(3) 0.018(2) 0.001(2) 0.012(2) 0.002(2)
N(1) 0.023(4) 0.022(4) 0.017(3) -0.007(3) 0.010(3) -0.004(3)
N(2) 0.020(3) 0.014(3) 0.019(3) 0.000(2) 0.015(3) -0.001(2)
N(3) 0.016(3) 0.023(4) 0.022(3) 0.007(3) 0.008(3) -0.005(3)
N(4) 0.012(3) 0.020(3) 0.015(3) 0.002(3) 0.005(2) 0.003(2)
C(1) 0.020(4) 0.017(4) 0.018(3) 0.007(3) 0.012(3) 0.002(3)
C(2) 0.017(3) 0.016(4) 0.022(3) -0.000(3) 0.012(3) 0.005(3)
C(3) 0.023(4) 0.029(5) 0.012(3) -0.001(3) 0.011(3) 0.004(3)
C(4) 0.029(4) 0.027(4) 0.021(3) -0.007(4) 0.018(3) -0.007(3)
C(5) 0.020(4) 0.020(4) 0.025(4) 0.006(3) 0.015(3) -0.001(3)
C(6) 0.026(4) 0.026(4) 0.018(4) -0.003(3) 0.013(3) -0.003(3)
C(7) 0.027(5) 0.045(5) 0.015(3) -0.010(4) 0.007(3) -0.008(4)
C(8) 0.022(4) 0.038(5) 0.022(3) 0.008(4) 0.013(3) 0.001(3)
C(9) 0.038(5) 0.040(6) 0.027(4) 0.001(4) 0.017(4) 0.005(4)
C(10) 0.019(5) 0.066(7) 0.033(5) 0.005(5) 0.013(4) -0.003(5)
C(11) 0.014(4) 0.029(5) 0.027(4) 0.000(4) 0.010(3) -0.008(4)
C(12) 0.027(5) 0.052(6) 0.034(4) -0.017(4) .022(4) -0.007(4)
C(13) 0.024(4) 0.035(5) 0.029(4) -0.008(4) .022(4) -0.000(4)
C(14) 0.035(6) 0.056(7) 0.046(5) -0.021(5) .029(5) -0.020(5)
C(15) 0.022(4) 0.018(4) 0.013(3) 0.002(3) 0.011(3) -0.002(3)
C(16) 0.011(4) 0.020(4) 0.021(3) -0.001(3) .008(3) -0.002(3)
C(17) 0.019(4) 0.020(4) 0.025(4) 0.007(3) 0.017(3) 0.005(3)
C(18) 0.014(4) 0.028(4) 0.021(4) -0.008(3) 0.009(3) -0.003(3)
C(19) 0.025(4) 0.021(4) 0.014(3) -0.005(3) 0.009(3) -0.002(3)
C(20) 0.023(4) 0.016(4) 0.026(4) 0.000(3) 0.016(3) -0.006(3)
C(21) 0.025(4) 0.027(5) 0.029(4) 0.002(4) 0.017(3) -0.003(3)
C(22) 0.020(4) 0.031(5) 0.043(5) 0.002(4) 0.020(4) 0.004(4)
C(23) 0.022(4) 0.028(5) 0.031(4) 0.010(4) 0.018(3) 0.004(3)
C(24) 0.022(4) 0.039(5) 0.034(4) 0.006(4) 0.018(4) 0.015(4)
C(25) 0.010(4) 0.027(4) 0.018(3) 0.002(3) 0.007(3) -0.001(3)
C(26) 0.012(4) 0.027(4) 0.027(4) 0.009(3) 0.010(3) 0.006(3)
C(27) 0.010(3) 0.023(4) 0.017(3) 0.003(3) 0.005(3) 0.001(3)
C(28) 0.017(4) 0.041(5) 0.022(4) 0.010(4) 0.011(3) 0.006(4)

loop_
_atom_type_symbol
_atom_type_oxidation_number
_atom_type_number_in_cell
_atom_type_scat_dispersion_real
_atom_type_scat_dispersion_imag
_atom_type_scat_source
C 0 224 0.002 0.002
;International Tables for Crystallography
(1992, Vol. C, Table 6.1.1.2)
;
H 0 208 0.000 0.000
;International Tables for Crystallography
(1992, Vol. C, Table 6.1.1.2)
;
O 0 48 0.008 0.006
;International Tables for Crystallography
(1992, Vol. C, Table 6.1.1.2)
;
N 0 32 0.004 0.003
;International Tables for Crystallography
(1992, Vol. C, Table 6.1.1.2)
;
F 0 96 0.014 0.010
;International Tables for Crystallography
(1992, Vol. C, Table 6.1.1.2)
;
Cu 0 8 0.263 1.266
;International Tables for Crystallography
(1992, Vol. C, Tables 4.2.6.8 and 6.1.1.1)
;

loop_
_diffrn_reflns_number
7751

loop_
_geom_angle_atom_site_label_1
_geom_angle_atom_site_label_2
_geom_angle_atom_site_label_3
_geom_angle
_geom_angle_site_symmetry_1
_geom_angle_site_symmetry_2
_geom_angle_site_symmetry_3
_geom_angle_publ_flag
O(2) Cu O(3) 86.4(2) . . . ?
O(2) Cu O(5) 90.0(2) . . . ?
O(2) Cu O(6) 87.8(2) . . . ?
O(2) Cu N(2) 172.8(2) . . . ?
O(2) Cu N(4) 94.9(2) . . . ?
O(3) Cu O(5) 85.9(2) . . . ?
O(3) Cu O(6) 169.4(2) . . . ?
O(3) Cu N(2) 99.1(2) . . . ?
O(3) Cu N(4) 89.9(2) . . . ?
O(5) Cu O(6) 85.3(2) . . . ?
O(5) Cu N(2) 95.0(2) . . . ?
O(5) Cu N(4) 173.3(2) . . . ?
O(6) Cu N(2) 87.6(2) . . . ?
O(6) Cu N(4) 99.4(2) . . . ?
N(2) Cu N(4) 80.6(2) . . . ?
Cu O(2) C(11) 127.2(4) . . . ?
Cu O(3) C(13) 119.9(5) . . . ?
Cu O(5) C(25) 126.0(4) . . . ?
Cu O(6) C(27) 119.7(5) . . . ?
O(1) N(1) C(3) 116.4(6) . . . ?
O(1) N(1) C(6) 117.6(6) . . . ?
C(3) N(1) C(6) 125.7(6) . . . ?
Cu N(2) C(1) 115.9(4) . . . ?
Cu N(2) C(5) 124.5(5) . . . ?
C(1) N(2) C(5) 119.5(6) . . . ?
O(4) N(3) C(17) 117.4(6) . . . ?
O(4) N(3) C(20) 117.3(6) . . . ?
C(17) N(3) C(20) 125.3(6) . . . ?
Cu N(4) C(15) 115.8(4) . . . ?
Cu N(4) C(19) 125.2(5) . . . ?
C(15) N(4) C(19) 118.9(6) . . . ?
N(2) C(1) C(2) 122.3(6) . . . ?
N(2) C(1) C(15) 114.2(5) . . . ?
C(2) C(1) C(15) 123.5(6) . . . ?
C(1) C(2) C(3) 118.5(6) . . . ?
C(1) C(2) H(1) 121.3 . . . no
C(3) C(2) H(1) 120.2 . . . no
N(1) C(3) C(2) 124.0(7) . . . ?
N(1) C(3) C(4) 117.2(7) . . . ?
C(2) C(3) C(4) 118.6(6) . . . ?
C(3) C(4) C(5) 119.5(6) . . . ?
C(3) C(4) H(2) 119.1 . . . no
C(5) C(4) H(2) 121.4 . . . no
N(2) C(5) C(4) 121.3(7) . . . ?
N(2) C(5) H(3) 119.7 . . . no
C(4) C(5) H(3) 118.9 . . . no
N(1) C(6) C(7) 107.2(6) . . . ?
N(1) C(6) C(8) 108.1(5) . . . ?
N(1) C(6) C(9) 109.5(6) . . . ?
C(7) C(6) C(8) 109.9(6) . . . ?
C(7) C(6) C(9) 109.2(6) . . . ?
C(8) C(6) C(9) 112.8(7) . . . ?
C(6) C(7) H(4) 109.2 . . . no
C(6) C(7) H(5) 110.2 . . . no
C(6) C(7) H(6) 111.3 . . . no
H(4) C(7) H(5) 107.7 . . . no
H(4) C(7) H(6) 108.6 . . . no
H(5) C(7) H(6) 109.7 . . . no
C(6) C(8) H(7) 109.3 . . . no
C(6) C(8) H(8) 111.1 . . . no
C(6) C(8) H(9) 109.7 . . . no
H(7) C(8) H(8) 109.4 . . . no
H(7) C(8) H(9) 107.8 . . . no
H(8) C(8) H(9) 109.6 . . . no
C(6) C(9) H(10) 111.6 . . . no
C(6) C(9) H(11) 111.0 . . . no
C(6) C(9) H(12) 110.0 . . . no
H(10) C(9) H(11) 109.6 . . . no
H(10) C(9) H(12) 107.9 . . . no
H(11) C(9) H(12) 106.6 . . . no
F(1) C(10) F(2) 108.7(9) . . . ?
F(1) C(10) F(3) 102.2(8) . . . ?
F(1) C(10) C(11) 112.6(8) . . . ?
F(2) C(10) F(3) 104.8(9) . . . ?
F(2) C(10) C(11) 115.4(7) . . . ?
F(3) C(10) C(11) 112.1(8) . . . ?
O(2) C(11) C(10) 112.1(7) . . . ?
O(2) C(11) C(12) 128.7(7) . . . ?
C(10) C(11) C(12) 119.3(8) . . . ?
C(11) C(12) C(13) 125.1(7) . . . ?
C(11) C(12) H(13) 116.9 . . . no
C(13) C(12) H(13) 118.0 . . . no
O(3) C(13) C(12) 128.5(7) . . . ?
O(3) C(13) C(14) 114.6(7) . . . ?
C(12) C(13) C(14) 116.8(7) . . . ?
F(4) C(14) F(5) 107.8(8) . . . ?
F(4) C(14) F(6) 106.6(7) . . . ?
F(4) C(14) C(13) 109.7(8) . . . ?
F(5) C(14) F(6) 106.5(8) . . . ?
F(5) C(14) C(13) 115.0(7) . . . ?
F(6) C(14) C(13) 110.9(7) . . . ?
N(4) C(15) C(1) 113.5(6) . . . ?
N(4) C(15) C(16) 121.3(6) . . . ?
C(1) C(15) C(16) 125.2(6) . . . ?
C(15) C(16) C(17) 119.7(6) . . . ?
C(15) C(16) H(14) 120.6 . . . no
C(17) C(16) H(14) 119.7 . . . no
N(3) C(17) C(16) 118.0(6) . . . ?
N(3) C(17) C(18) 124.1(6) . . . ?
C(16) C(17) C(18) 117.9(6) . . . ?
C(17) C(18) C(19) 118.2(6) . . . ?
C(17) C(18) H(15) 120.1 . . . no
C(19) C(18) H(15) 121.7 . . . no
N(4) C(19) C(18) 124.0(6) . . . ?
N(4) C(19) H(16) 118.0 . . . no
C(18) C(19) H(16) 118.0 . . . no
N(3) C(20) C(21) 108.5(6) . . . ?
N(3) C(20) C(22) 109.5(6) . . . ?
N(3) C(20) C(23) 106.8(6) . . . ?
C(21) C(20) C(22) 111.8(6) . . . ?
C(21) C(20) C(23) 109.9(6) . . . ?
C(22) C(20) C(23) 110.3(6) . . . ?
C(20) C(21) H(17) 110.8 . . . no
C(20) C(21) H(18) 110.9 . . . no
C(20) C(21) H(19) 111.2 . . . no
H(17) C(21) H(18) 108.4 . . . no
H(17) C(21) H(19) 107.3 . . . no
H(18) C(21) H(19) 108.1 . . . no
C(20) C(22) H(20) 109.9 . . . no
C(20) C(22) H(21) 110.5 . . . no
C(20) C(22) H(22) 110.4 . . . no
H(20) C(22) H(21) 108.8 . . . no
H(20) C(22) H(22) 108.7 . . . no
H(21) C(22) H(22) 108.5 . . . no
C(20) C(23) H(23) 108.9 . . . no
C(20) C(23) H(24) 110.6 . . . no
C(20) C(23) H(25) 109.7 . . . no
H(23) C(23) H(24) 109.7 . . . no
H(23) C(23) H(25) 108.7 . . . no
H(24) C(23) H(25) 109.2 . . . no
F(7) C(24) F(8) 105.5(7) . . . ?
F(7) C(24) F(9) 107.2(7) . . . ?
F(7) C(24) C(25) 114.5(6) . . . ?
F(8) C(24) F(9) 106.4(6) . . . ?
F(8) C(24) C(25) 111.8(6) . . . ?
F(9) C(24) C(25) 111.0(7) . . . ?
O(5) C(25) C(24) 110.1(6) . . . ?
O(5) C(25) C(26) 132.1(7) . . . ?
C(24) C(25) C(26) 117.8(6) . . . ?
C(25) C(26) C(27) 121.9(6) . . . ?
C(25) C(26) H(26) 118.2 . . . no
C(27) C(26) H(26) 119.9 . . . no
O(6) C(27) C(26) 128.9(7) . . . ?
O(6) C(27) C(28) 116.3(6) . . . ?
C(26) C(27) C(28) 114.6(6) . . . ?
F(10) C(28) F(11) 106.5(6) . . . ?
F(10) C(28) F(12) 107.4(7) . . . ?
F(10) C(28) C(27) 113.7(6) . . . ?
F(11) C(28) F(12) 106.2(6) . . . ?
F(11) C(28) C(27) 110.3(7) . . . ?
F(12) C(28) C(27) 112.2(6) . . . ?

loop_
_geom_bond_atom_site_label_1
_geom_bond_atom_site_label_2
_geom_bond_distance
_geom_bond_site_symmetry_1
_geom_bond_site_symmetry_2
_geom_bond_publ_flag
Cu O(2) 1.961(5) . . ?
Cu O(3) 2.308(5) . . ?
Cu O(5) 1.962(5) . . ?
Cu O(6) 2.340(5) . . ?
Cu N(2) 1.998(5) . . ?
Cu N(4) 1.992(6) . . ?
F(1) C(10) 1.27(1) . . ?
F(2) C(10) 1.27(1) . . ?
F(3) C(10) 1.30(1) . . ?
F(4) C(14) 1.33(1) . . ?
F(5) C(14) 1.309(9) . . ?
F(6) C(14) 1.35(1) . . ?
F(7) C(24) 1.336(8) . . ?
F(8) C(24) 1.353(9) . . ?
F(9) C(24) 1.318(9) . . ?
F(10) C(28) 1.346(9) . . ?
F(11) C(28) 1.351(7) . . ?
F(12) C(28) 1.353(9) . . ?
O(1) N(1) 1.277(8) . . ?
O(2) C(11) 1.281(9) . . ?
O(3) C(13) 1.217(9) . . ?
O(4) N(3) 1.277(7) . . ?
O(5) C(25) 1.246(8) . . ?
O(6) C(27) 1.233(8) . . ?
N(1) C(3) 1.402(8) . . ?
N(1) C(6) 1.494(9) . . ?
N(2) C(1) 1.341(8) . . ?
N(2) C(5) 1.339(8) . . ?
N(3) C(17) 1.399(8) . . ?
N(3) C(20) 1.529(9) . . ?
N(4) C(15) 1.359(8) . . ?
N(4) C(19) 1.327(9) . . ?
C(1) C(2) 1.400(9) . . ?
C(1) C(15) 1.489(9) . . ?
C(2) C(3) 1.38(1) . . ?
C(2) H(1) 0.96 . . no
C(3) C(4) 1.40(1) . . ?
C(4) C(5) 1.391(9) . . ?
C(4) H(2) 0.97 . . no
C(5) H(3) 0.97 . . no
C(6) C(7) 1.527(9) . . ?
C(6) C(8) 1.52(1) . . ?
C(6) C(9) 1.52(1) . . ?
C(7) H(4) 0.97 . . no
C(7) H(5) 0.95 . . no
C(7) H(6) 0.94 . . no
C(8) H(7) 0.96 . . no
C(8) H(8) 0.94 . . no
C(8) H(9) 0.96 . . no
C(9) H(10) 0.94 . . no
C(9) H(11) 0.96 . . no
C(9) H(12) 0.98 . . no
C(10) C(11) 1.52(1) . . ?
C(11) C(12) 1.36(1) . . ?
C(12) C(13) 1.40(1) . . ?
C(12) H(13) 0.97 . . no
C(13) C(14) 1.54(1) . . ?
C(15) C(16) 1.369(9) . . ?
C(16) C(17) 1.411(9) . . ?
C(16) H(14) 0.98 . . no
C(17) C(18) 1.409(9) . . ?
C(18) C(19) 1.36(1) . . ?
C(18) H(15) 0.96 . . no
C(19) H(16) 0.96 . . no
C(20) C(21) 1.538(9) . . ?
C(20) C(22) 1.52(1) . . ?
C(20) C(23) 1.52(1) . . ?
C(21) H(17) 0.96 . . no
C(21) H(18) 0.95 . . no
C(21) H(19) 0.96 . . no
C(22) H(20) 0.95 . . no
C(22) H(21) 0.96 . . no
C(22) H(22) 0.96 . . no
C(23) H(23) 0.95 . . no
C(23) H(24) 0.95 . . no
C(23) H(25) 0.96 . . no
C(24) C(25) 1.53(1) . . ?
C(25) C(26) 1.371(9) . . ?
C(26) C(27) 1.409(9) . . ?
C(26) H(26) 0.97 . . no
C(27) C(28) 1.53(1) . . ?
